data_4084223
loop_
_publ_author_name
'Semenov, Nikolay A.'
'Lonchakov, Anton V.'
'Pushkarevsky, Nikolay A.'
'Suturina, Elizaveta A.'
'Korolev, Valery V.'
'Lork, Enno'
'Vasiliev, Vladimir G.'
'Konchenko, Sergey N.'
'Beckmann, Jens'
'Gritsan, Nina P.'
'Zibarev, Andrey V.'

_publ_section_title
;
 Coordination of Halide and Chalcogenolate Anions to Heavier
 1,2,5-Chalcogenadiazoles: Experiment and Theory
;
_journal_issue 16
_journal_name_full Organometallics
_journal_page_first 4302
_journal_paper_doi 10.1021/om5006403
_journal_volume 33
_journal_year 2014
_chemical_formula_moiety 'C6 H18 N3 S, C4 F N4 Te'
_chemical_formula_sum 'C10 H18 F N7 S Te'
_chemical_formula_weight 414.97
_chemical_name_systematic
; 
 ? 
;
_space_group_IT_number 2
_symmetry_cell_setting triclinic
_symmetry_space_group_name_Hall '-P 1'
_symmetry_space_group_name_H-M 'P -1'
_atom_sites_solution_hydrogens geom
_atom_sites_solution_primary direct
_atom_sites_solution_secondary difmap
_audit_creation_method SHELXL-97
_cell_angle_alpha 78.560(10)
_cell_angle_beta 82.130(10)
_cell_angle_gamma 84.810(10)
_cell_formula_units_Z 2
_cell_length_a 7.7980(10)
_cell_length_b 9.8020(10)
_cell_length_c 10.9040(10)
_cell_measurement_reflns_used 53
_cell_measurement_temperature 173(2)
_cell_measurement_theta_max 12.593
_cell_measurement_theta_min 2.553
_cell_volume 807.48(16)
_computing_cell_refinement 'Siemens XSCANS'
_computing_data_collection 'Siemens XSCANS'
_computing_data_reduction 'Siemens XSCANS'
_computing_molecular_graphics 'Diamond, Crystal Impact'
_computing_publication_material 'Siemens SHELXTL'
_computing_structure_refinement 'SHELXL-97 (Sheldrick, 1997)'
_computing_structure_solution 'SHELXS-97 (Sheldrick, 1990)'
_diffrn_ambient_temperature 173(2)
_diffrn_measured_fraction_theta_full 0.997
_diffrn_measured_fraction_theta_max 0.997
_diffrn_measurement_device_type 'Siemens P4'
_diffrn_measurement_method '2\q/\w scans'
_diffrn_radiation_monochromator graphite
_diffrn_radiation_source 'normal-focus sealed tube'
_diffrn_radiation_type MoK\a
_diffrn_radiation_wavelength 0.71073
_diffrn_reflns_av_R_equivalents 0.0268
_diffrn_reflns_av_sigmaI/netI 0.0350
_diffrn_reflns_limit_h_max 10
_diffrn_reflns_limit_h_min -1
_diffrn_reflns_limit_k_max 12
_diffrn_reflns_limit_k_min -12
_diffrn_reflns_limit_l_max 14
_diffrn_reflns_limit_l_min -14
_diffrn_reflns_number 4591
_diffrn_reflns_theta_full 27.49
_diffrn_reflns_theta_max 27.49
_diffrn_reflns_theta_min 2.58
_diffrn_standards_decay_% +/-2.0
_diffrn_standards_interval_count 197
_diffrn_standards_number 3
_exptl_absorpt_coefficient_mu 1.983
_exptl_absorpt_correction_T_max 0.761
_exptl_absorpt_correction_T_min 0.336
_exptl_absorpt_correction_type refdelf
_exptl_absorpt_process_details 'Stuart & Walker, Acta Cryst A, 1983'
_exptl_crystal_colour yellow
_exptl_crystal_density_diffrn 1.707
_exptl_crystal_density_method 'not measured'
_exptl_crystal_F_000 408
_exptl_crystal_size_max 0.7
_exptl_crystal_size_mid 0.5
_exptl_crystal_size_min 0.3
_refine_diff_density_max 0.918
_refine_diff_density_min -1.072
_refine_diff_density_rms 0.095
_refine_ls_extinction_method none
_refine_ls_goodness_of_fit_ref 1.077
_refine_ls_hydrogen_treatment constr
_refine_ls_matrix_type full
_refine_ls_number_parameters 187
_refine_ls_number_reflns 3703
_refine_ls_number_restraints 0
_refine_ls_restrained_S_all 1.077
_refine_ls_R_factor_all 0.0312
_refine_ls_R_factor_gt 0.0292
_refine_ls_shift/su_max 0.002
_refine_ls_shift/su_mean 0.000
_refine_ls_structure_factor_coef Fsqd
_refine_ls_weighting_details 'calc w=1/[\s^2^(Fo^2^)+(0.0375P)^2^+0.6214P] where P=(Fo^2^+2Fc^2^)/3'
_refine_ls_weighting_scheme calc
_refine_ls_wR_factor_gt 0.0745
_refine_ls_wR_factor_ref 0.0758
_reflns_number_gt 3516
_reflns_number_total 3703
_reflns_threshold_expression >2\s(I)
_cod_data_source_file om5006403_si_003.cif
_cod_data_source_block as110912
_cod_depositor_comments
;
The following automatic conversions were performed:

'_symmetry_cell_setting' value 'Triclinic' changed to 'triclinic'
according to
/usr/data/users/saulius/crontab/automatic-downloads/rss-feeds/ACS/lib/dictionaries/cif_core.dic
dictionary named 'cif_core.dic' version 2.4.2 from
2011-04-26.

'_exptl_absorpt_correction_type' value 'refdelF' changed
to 'refdelf' according to
/usr/data/users/saulius/crontab/automatic-downloads/rss-feeds/ACS/lib/dictionaries/cif_core.dic
dictionary named 'cif_core.dic' version 2.4.2 from 2011-04-26.

Automatic conversion script
Id: cif_fix_values 2281 2013-09-26 08:29:07Z andrius 

 Adding full bibliography for 4084223--4084227.cif.
;
_cod_original_cell_volume 807.48(15)
_cod_database_code 4084223

loop_
_symmetry_equiv_pos_as_xyz
'x, y, z'
'-x, -y, -z'

loop_
_atom_site_label
_atom_site_type_symbol
_atom_site_fract_x
_atom_site_fract_y
_atom_site_fract_z
_atom_site_U_iso_or_equiv
_atom_site_adp_type
_atom_site_occupancy
_atom_site_symmetry_multiplicity
_atom_site_calc_flag
_atom_site_refinement_flags
F1 F 0.3188(3) 0.4624(3) 0.7915(2) 0.0611(7) Uani 1 1 d .
Te1 Te 0.20295(2) 0.511567(18) 0.620605(15) 0.02805(7) Uani 1 1 d .
N1 N 0.3908(3) 0.6469(3) 0.5737(2) 0.0305(5) Uani 1 1 d .
C1 C 0.3850(3) 0.7159(3) 0.4591(2) 0.0261(5) Uani 1 1 d .
C2 C 0.2542(4) 0.6862(3) 0.3872(2) 0.0274(5) Uani 1 1 d .
N2 N 0.1454(3) 0.5944(3) 0.4393(2) 0.0304(5) Uani 1 1 d .
C3 C 0.5049(4) 0.8229(3) 0.4041(3) 0.0328(6) Uani 1 1 d .
N3 N 0.5937(4) 0.9097(3) 0.3575(3) 0.0446(7) Uani 1 1 d .
C4 C 0.2457(4) 0.7609(3) 0.2585(3) 0.0328(6) Uani 1 1 d .
N4 N 0.2358(4) 0.8209(3) 0.1584(3) 0.0469(7) Uani 1 1 d .
S1 S 0.73983(8) 0.83973(6) 0.83555(6) 0.02413(13) Uani 1 1 d .
N5 N 0.8564(3) 0.8122(3) 0.9511(2) 0.0304(5) Uani 1 1 d .
C5 C 0.9725(4) 0.6863(3) 0.9796(3) 0.0357(6) Uani 1 1 d .
H5A H 1.0149 0.6522 0.9016 0.054 Uiso 1 1 calc R
H5B H 0.9088 0.6141 1.0389 0.054 Uiso 1 1 calc R
H5C H 1.0710 0.7087 1.0172 0.054 Uiso 1 1 calc R
C6 C 0.7733(5) 0.8674(4) 1.0629(3) 0.0429(8) Uani 1 1 d .
H6A H 0.6987 0.9509 1.0362 0.064 Uiso 1 1 calc R
H6B H 0.8629 0.8913 1.1085 0.064 Uiso 1 1 calc R
H6C H 0.7032 0.7964 1.1185 0.064 Uiso 1 1 calc R
N6 N 0.6188(3) 0.7167(3) 0.8313(3) 0.0328(5) Uani 1 1 d .
C7 C 0.4344(4) 0.7432(4) 0.8707(4) 0.0447(8) Uani 1 1 d .
H7A H 0.3665 0.6939 0.8262 0.067 Uiso 1 1 calc R
H7B H 0.4035 0.8436 0.8507 0.067 Uiso 1 1 calc R
H7C H 0.4094 0.7099 0.9618 0.067 Uiso 1 1 calc R
C8 C 0.6824(4) 0.5700(3) 0.8397(4) 0.0435(8) Uani 1 1 d .
H8A H 0.6035 0.5209 0.8035 0.065 Uiso 1 1 calc R
H8B H 0.6873 0.5265 0.9283 0.065 Uiso 1 1 calc R
H8C H 0.7986 0.5646 0.7929 0.065 Uiso 1 1 calc R
N7 N 0.8975(3) 0.8132(3) 0.7189(2) 0.0284(5) Uani 1 1 d .
C9 C 0.8250(5) 0.8219(4) 0.5986(3) 0.0426(7) Uani 1 1 d .
H9A H 0.9175 0.7992 0.5340 0.064 Uiso 1 1 calc R
H9B H 0.7749 0.9167 0.5714 0.064 Uiso 1 1 calc R
H9C H 0.7346 0.7556 0.6108 0.064 Uiso 1 1 calc R
C10 C 1.0410(4) 0.9052(3) 0.7034(3) 0.0397(7) Uani 1 1 d .
H10A H 1.1357 0.8755 0.6436 0.060 Uiso 1 1 calc R
H10B H 1.0829 0.8999 0.7850 0.060 Uiso 1 1 calc R
H10C H 0.9999 1.0014 0.6713 0.060 Uiso 1 1 calc R

loop_
_atom_site_aniso_label
_atom_site_aniso_U_11
_atom_site_aniso_U_22
_atom_site_aniso_U_33
_atom_site_aniso_U_23
_atom_site_aniso_U_13
_atom_site_aniso_U_12
F1 0.0729(15) 0.0661(15) 0.0453(11) 0.0176(10) -0.0290(11) -0.0382(12)
Te1 0.02759(11) 0.02762(11) 0.02911(11) -0.00496(7) -0.00316(7) -0.00408(7)
N1 0.0283(11) 0.0310(12) 0.0328(11) -0.0051(9) -0.0056(9) -0.0046(9)
C1 0.0241(12) 0.0261(12) 0.0286(12) -0.0075(10) -0.0014(10) -0.0026(10)
C2 0.0291(13) 0.0276(13) 0.0264(12) -0.0076(10) -0.0042(10) 0.0004(10)
N2 0.0290(11) 0.0314(12) 0.0322(11) -0.0082(9) -0.0052(9) -0.0022(9)
C3 0.0354(15) 0.0367(15) 0.0282(13) -0.0064(11) -0.0086(11) -0.0042(12)
N3 0.0493(17) 0.0459(16) 0.0388(14) -0.0005(12) -0.0066(12) -0.0190(13)
C4 0.0371(15) 0.0320(14) 0.0315(14) -0.0084(11) -0.0072(11) -0.0036(11)
N4 0.0630(19) 0.0443(16) 0.0358(14) -0.0031(12) -0.0161(13) -0.0113(14)
S1 0.0245(3) 0.0225(3) 0.0251(3) -0.0054(2) -0.0022(2) 0.0007(2)
N5 0.0357(12) 0.0309(12) 0.0256(11) -0.0078(9) -0.0072(9) 0.0036(10)
C5 0.0379(15) 0.0361(15) 0.0327(14) -0.0038(11) -0.0127(12) 0.0067(12)
C6 0.060(2) 0.0439(18) 0.0273(14) -0.0156(13) -0.0048(13) 0.0044(15)
N6 0.0229(11) 0.0284(12) 0.0487(14) -0.0124(10) -0.0027(10) -0.0008(9)
C7 0.0250(14) 0.0477(19) 0.064(2) -0.0218(16) 0.0036(14) -0.0043(13)
C8 0.0331(16) 0.0282(15) 0.074(2) -0.0190(15) -0.0092(15) -0.0024(12)
N7 0.0275(11) 0.0335(12) 0.0228(10) -0.0048(9) -0.0002(8) 0.0001(9)
C9 0.0518(19) 0.0518(19) 0.0229(13) -0.0074(12) -0.0072(12) 0.0079(15)
C10 0.0318(15) 0.0371(16) 0.0450(17) -0.0020(13) 0.0073(13) -0.0051(12)

loop_
_atom_type_symbol
_atom_type_description
_atom_type_scat_dispersion_real
_atom_type_scat_dispersion_imag
_atom_type_scat_source
C C 0.0033 0.0016 'International Tables Vol C Tables 4.2.6.8 and 6.1.1.4'
H H 0.0000 0.0000 'International Tables Vol C Tables 4.2.6.8 and 6.1.1.4'
N N 0.0061 0.0033 'International Tables Vol C Tables 4.2.6.8 and 6.1.1.4'
F F 0.0171 0.0103 'International Tables Vol C Tables 4.2.6.8 and 6.1.1.4'
S S 0.1246 0.1234 'International Tables Vol C Tables 4.2.6.8 and 6.1.1.4'
Te Te -0.5308 1.6751 'International Tables Vol C Tables 4.2.6.8 and 6.1.1.4'

loop_
_geom_angle_atom_site_label_1
_geom_angle_atom_site_label_2
_geom_angle_atom_site_label_3
_geom_angle
N1 Te1 N2 82.88(10)
N1 Te1 F1 81.62(9)
N2 Te1 F1 164.47(9)
C1 N1 Te1 110.33(18)
N1 C1 C2 119.0(2)
N1 C1 C3 121.0(2)
C2 C1 C3 120.0(2)
N2 C2 C1 119.0(2)
N2 C2 C4 120.8(3)
C1 C2 C4 120.2(3)
C2 N2 Te1 108.77(19)
N3 C3 C1 177.0(3)
N4 C4 C2 178.6(4)
N6 S1 N5 115.82(14)
N6 S1 N7 99.26(13)
N5 S1 N7 98.61(12)
C5 N5 C6 114.5(2)
C5 N5 S1 122.90(19)
C6 N5 S1 114.0(2)
C7 N6 C8 116.5(3)
C7 N6 S1 115.4(2)
C8 N6 S1 123.7(2)
C10 N7 C9 111.4(3)
C10 N7 S1 113.47(19)
C9 N7 S1 111.04(19)

loop_
_geom_bond_atom_site_label_1
_geom_bond_atom_site_label_2
_geom_bond_distance
F1 Te1 2.132(2)
Te1 N1 2.011(2)
Te1 N2 2.076(2)
N1 C1 1.302(4)
C1 C2 1.450(4)
C1 C3 1.452(4)
C2 N2 1.287(4)
C2 C4 1.456(4)
C3 N3 1.141(4)
C4 N4 1.142(4)
S1 N6 1.608(2)
S1 N5 1.619(2)
S1 N7 1.686(2)
N5 C5 1.470(4)
N5 C6 1.477(4)
N6 C7 1.459(4)
N6 C8 1.467(4)
N7 C10 1.471(4)
N7 C9 1.483(4)

loop_
_geom_torsion_atom_site_label_1
_geom_torsion_atom_site_label_2
_geom_torsion_atom_site_label_3
_geom_torsion_atom_site_label_4
_geom_torsion
N2 Te1 N1 C1 -0.17(19)
F1 Te1 N1 C1 178.7(2)
Te1 N1 C1 C2 -0.5(3)
Te1 N1 C1 C3 178.4(2)
N1 C1 C2 N2 1.3(4)
C3 C1 C2 N2 -177.6(3)
N1 C1 C2 C4 -179.5(3)
C3 C1 C2 C4 1.6(4)
C1 C2 N2 Te1 -1.3(3)
C4 C2 N2 Te1 179.5(2)
N1 Te1 N2 C2 0.81(19)
F1 Te1 N2 C2 -3.3(5)
N6 S1 N5 C5 52.9(3)
N7 S1 N5 C5 -51.8(3)
N6 S1 N5 C6 -93.0(2)
N7 S1 N5 C6 162.3(2)
N5 S1 N6 C7 104.8(3)
N7 S1 N6 C7 -150.8(2)
N5 S1 N6 C8 -50.6(3)
N7 S1 N6 C8 53.7(3)
N6 S1 N7 C10 -175.7(2)
N5 S1 N7 C10 -57.6(2)
N6 S1 N7 C9 57.8(2)
N5 S1 N7 C9 176.0(2)
